data_7049618
loop_
_publ_author_name
'Jones, Dafydd D. L.'
'Matthews, Aidan J. R.'
'Jones, Cameron'

_publ_section_title
;
 The complex reactivity of \b-diketiminato magnesium(i) dimers towards
 pinacolborane: implications for catalysis.
;
_journal_issue 17
_journal_name_full 'Dalton transactions (Cambridge, England : 2003)'
_journal_page_first 5785
_journal_page_last 5792
_journal_paper_doi 10.1039/c9dt01085h
_journal_volume 48
_journal_year 2019
_chemical_formula_sum 'C35 H53 B Mg N2 O4'
_chemical_formula_weight 600.91
_space_group_crystal_system orthorhombic
_space_group_IT_number 43
_space_group_name_Hall 'F 2 -2d'
_space_group_name_H-M_alt 'F d d 2'
_symmetry_space_group_name_Hall 'F 2 -2d'
_symmetry_space_group_name_H-M 'F d d 2'
_atom_sites_solution_hydrogens geom
_audit_creation_method SHELXL-2016/6
_audit_update_record
;
2019-03-11 deposited with the CCDC.    2019-04-08 downloaded from the CCDC.
;
_cell_angle_alpha 90
_cell_angle_beta 90
_cell_angle_gamma 90
_cell_formula_units_Z 24
_cell_length_a 29.445(6)
_cell_length_b 70.806(14)
_cell_length_c 9.946(2)
_cell_measurement_reflns_used 11264
_cell_measurement_temperature 100(2)
_cell_measurement_theta_max 27.00
_cell_measurement_theta_min 2.93
_cell_volume 20736(7)
_computing_cell_refinement 'CrysAlisPro 1.171.39.46 (Rigaku OD, 2018)'
_computing_data_collection 'CrysAlisPro 1.171.39.46 (Rigaku OD, 2018)'
_computing_data_reduction 'CrysAlisPro 1.171.39.46 (Rigaku OD, 2018)'
_computing_molecular_graphics xseed
_computing_publication_material Ciftab
_computing_structure_refinement 'SHELXL-2016/6 (Sheldrick, 2016)'
_computing_structure_solution 'SHELXT 2014/5 (Sheldrick, 2014)'
_diffrn_ambient_temperature 100(2)
_diffrn_measured_fraction_theta_full 0.993
_diffrn_measured_fraction_theta_max 0.994
_diffrn_measurement_device_type 'XtaLAB Synergy, Dualflex, HyPix'
_diffrn_radiation_type MoK\a
_diffrn_radiation_wavelength 0.71073
_diffrn_reflns_av_R_equivalents 0.0358
_diffrn_reflns_av_unetI/netI 0.0278
_diffrn_reflns_Laue_measured_fraction_full 0.993
_diffrn_reflns_Laue_measured_fraction_max 0.994
_diffrn_reflns_limit_h_max 37
_diffrn_reflns_limit_h_min -37
_diffrn_reflns_limit_k_max 90
_diffrn_reflns_limit_k_min -90
_diffrn_reflns_limit_l_max 12
_diffrn_reflns_limit_l_min -12
_diffrn_reflns_number 39551
_diffrn_reflns_point_group_measured_fraction_full 0.993
_diffrn_reflns_point_group_measured_fraction_max 0.994
_diffrn_reflns_theta_full 25.242
_diffrn_reflns_theta_max 27.000
_diffrn_reflns_theta_min 2.930
_diffrn_source 'micro-focus sealed X-ray tube'
_exptl_absorpt_coefficient_mu 0.090
_exptl_absorpt_correction_T_max 0.8693
_exptl_absorpt_correction_T_min 0.8449
_exptl_absorpt_correction_type multi-scan
_exptl_absorpt_process_details
;
CrysAlisPro 1.171.39.46 (Rigaku Oxford Diffraction, 2018)
Empirical absorption correction using spherical harmonics,
 implemented in SCALE3 ABSPACK scaling algorithm.
;
_exptl_crystal_colour colorless
_exptl_crystal_density_diffrn 1.155
_exptl_crystal_description block
_exptl_crystal_F_000 7824
_exptl_crystal_size_max 0.110
_exptl_crystal_size_mid 0.100
_exptl_crystal_size_min 0.090
_refine_diff_density_max 0.180
_refine_diff_density_min -0.298
_refine_diff_density_rms 0.039
_refine_ls_abs_structure_details
;
 Flack x determined using 4848 quotients [(I+)-(I-)]/[(I+)+(I-)]
 (Parsons, Flack and Wagner, Acta Cryst. B69 (2013) 249-259).
;
_refine_ls_abs_structure_Flack 0.09(5)
_refine_ls_extinction_method none
_refine_ls_goodness_of_fit_ref 1.060
_refine_ls_hydrogen_treatment constr
_refine_ls_matrix_type full
_refine_ls_number_parameters 607
_refine_ls_number_reflns 11264
_refine_ls_number_restraints 1
_refine_ls_restrained_S_all 1.060
_refine_ls_R_factor_all 0.0346
_refine_ls_R_factor_gt 0.0322
_refine_ls_shift/su_max 0.002
_refine_ls_shift/su_mean 0.000
_refine_ls_structure_factor_coef Fsqd
_refine_ls_weighting_details 'w=1/[\s^2^(Fo^2^)+(0.0489P)^2^+12.9582P] where P=(Fo^2^+2Fc^2^)/3'
_refine_ls_weighting_scheme calc
_refine_ls_wR_factor_gt 0.0822
_refine_ls_wR_factor_ref 0.0837
_reflns_Friedel_coverage 0.890
_reflns_Friedel_fraction_full 0.994
_reflns_Friedel_fraction_max 0.995
_reflns_number_gt 10743
_reflns_number_total 11264
_reflns_threshold_expression 'I > 2\s(I)'
_cod_data_source_file c9dt01085h2.cif
_cod_data_source_block Cj1343
_cod_depositor_comments 'Adding full bibliography for 7049610--7049618.cif.'
_cod_database_code 7049618
_shelx_shelxl_version_number 2016/6
_shelx_space_group_comment
;
The symmetry employed for this shelxl refinement is uniquely defined
by the following loop, which should always be used as a source of
symmetry information in preference to the above space-group names.
They are only intended as comments.
;
_shelx_estimated_absorpt_t_min 0.990
_shelx_estimated_absorpt_t_max 0.992

loop_
_space_group_symop_operation_xyz
'x, y, z'
'-x, -y, z'
'-x+1/4, y+1/4, z+1/4'
'x+1/4, -y+1/4, z+1/4'
'x, y+1/2, z+1/2'
'-x, -y+1/2, z+1/2'
'-x+1/4, y+3/4, z+3/4'
'x+1/4, -y+3/4, z+3/4'
'x+1/2, y, z+1/2'
'-x+1/2, -y, z+1/2'
'-x+3/4, y+1/4, z+3/4'
'x+3/4, -y+1/4, z+3/4'
'x+1/2, y+1/2, z'
'-x+1/2, -y+1/2, z'
'-x+3/4, y+3/4, z+1/4'
'x+3/4, -y+3/4, z+1/4'

loop_
_atom_site_label
_atom_site_type_symbol
_atom_site_fract_x
_atom_site_fract_y
_atom_site_fract_z
_atom_site_U_iso_or_equiv
_atom_site_adp_type
_atom_site_occupancy
_atom_site_site_symmetry_order
_atom_site_calc_flag
_atom_site_refinement_flags_posn
_atom_site_refinement_flags_adp
_atom_site_refinement_flags_occupancy
Mg1 Mg 0.27546(2) 0.58750(2) 0.59347(6) 0.01838(13) Uani 1 1 d . . .
O1 O 0.32753(4) 0.58121(2) 0.71699(13) 0.0188(3) Uani 1 1 d . . .
N1 N 0.22362(5) 0.57101(2) 0.52438(17) 0.0211(3) Uani 1 1 d . . .
C1 C 0.22840(6) 0.55094(3) 0.5077(2) 0.0207(4) Uani 1 1 d . . .
B1 B 0.36304(7) 0.58115(3) 0.6050(2) 0.0192(4) Uani 1 1 d . . .
Mg2 Mg 0.500000 0.500000 0.50105(8) 0.01689(17) Uani 1 2 d S T P
O2 O 0.38636(5) 0.56353(2) 0.62140(14) 0.0221(3) Uani 1 1 d . . .
N2 N 0.23500(6) 0.61038(2) 0.64039(18) 0.0220(3) Uani 1 1 d . . .
C2 C 0.21362(6) 0.53923(3) 0.6127(2) 0.0216(4) Uani 1 1 d . . .
B2 B 0.500000 0.500000 0.2377(3) 0.0188(6) Uani 1 2 d S T P
O3 O 0.33221(4) 0.58402(2) 0.48344(13) 0.0190(3) Uani 1 1 d . . .
N3 N 0.53180(5) 0.51737(2) 0.63695(15) 0.0180(3) Uani 1 1 d . . .
C3 C 0.19134(7) 0.54747(3) 0.7361(2) 0.0252(4) Uani 1 1 d . . .
H3A H 0.159432 0.550284 0.716531 0.038 Uiso 1 1 calc R U .
H3B H 0.207042 0.559126 0.761927 0.038 Uiso 1 1 calc R U .
H3C H 0.193078 0.538359 0.810128 0.038 Uiso 1 1 calc R U .
O4 O 0.39466(5) 0.59667(2) 0.59533(14) 0.0227(3) Uani 1 1 d . . .
C4 C 0.21945(7) 0.51972(3) 0.6009(2) 0.0238(4) Uani 1 1 d . . .
H4 H 0.209581 0.511725 0.671862 0.029 Uiso 1 1 calc R U .
O5 O 0.46398(5) 0.49255(2) 0.15583(13) 0.0211(3) Uani 1 1 d . . .
C5 C 0.23941(7) 0.51173(3) 0.4874(2) 0.0261(4) Uani 1 1 d . . .
O6 O 0.52400(4) 0.48693(2) 0.33597(13) 0.0181(3) Uani 1 1 d . . .
C6 C 0.24528(9) 0.49055(3) 0.4766(3) 0.0364(5) Uani 1 1 d . . .
H6A H 0.237521 0.486435 0.385411 0.055 Uiso 1 1 calc R U .
H6B H 0.225212 0.484282 0.541381 0.055 Uiso 1 1 calc R U .
H6C H 0.276897 0.487211 0.496184 0.055 Uiso 1 1 calc R U .
C7 C 0.25346(7) 0.52364(3) 0.3847(2) 0.0270(4) Uani 1 1 d . . .
H7 H 0.267045 0.518293 0.306832 0.032 Uiso 1 1 calc R U .
C8 C 0.24828(7) 0.54325(3) 0.3919(2) 0.0240(4) Uani 1 1 d . . .
C9 C 0.26349(8) 0.55570(3) 0.2780(2) 0.0314(5) Uani 1 1 d . . .
H9A H 0.291131 0.562470 0.304209 0.047 Uiso 1 1 calc R U .
H9B H 0.239497 0.564823 0.256851 0.047 Uiso 1 1 calc R U .
H9C H 0.269741 0.547919 0.198620 0.047 Uiso 1 1 calc R U .
C10 C 0.14672(7) 0.56572(3) 0.4334(2) 0.0299(5) Uani 1 1 d . . .
H10A H 0.159383 0.561144 0.348309 0.045 Uiso 1 1 calc R U .
H10B H 0.119522 0.573281 0.415380 0.045 Uiso 1 1 calc R U .
H10C H 0.138639 0.554926 0.490289 0.045 Uiso 1 1 calc R U .
C11 C 0.18175(7) 0.57780(3) 0.5051(2) 0.0231(4) Uani 1 1 d . . .
C12 C 0.16708(7) 0.59559(3) 0.5471(2) 0.0267(4) Uani 1 1 d . . .
H12 H 0.136405 0.598443 0.525556 0.032 Uiso 1 1 calc R U .
C13 C 0.19046(7) 0.61005(3) 0.6165(2) 0.0243(4) Uani 1 1 d . . .
C14 C 0.15991(7) 0.62609(3) 0.6610(3) 0.0357(5) Uani 1 1 d . . .
H14A H 0.169987 0.630757 0.748844 0.054 Uiso 1 1 calc R U .
H14B H 0.128562 0.621540 0.667946 0.054 Uiso 1 1 calc R U .
H14C H 0.161414 0.636348 0.595022 0.054 Uiso 1 1 calc R U .
C15 C 0.25210(6) 0.62730(3) 0.7046(2) 0.0215(4) Uani 1 1 d . . .
C16 C 0.25839(7) 0.64399(3) 0.6306(2) 0.0228(4) Uani 1 1 d . . .
C17 C 0.24842(7) 0.64508(3) 0.4818(2) 0.0275(4) Uani 1 1 d . . .
H17A H 0.217467 0.649792 0.468129 0.041 Uiso 1 1 calc R U .
H17B H 0.251261 0.632479 0.441888 0.041 Uiso 1 1 calc R U .
H17C H 0.270078 0.653678 0.438714 0.041 Uiso 1 1 calc R U .
C18 C 0.27382(7) 0.66016(3) 0.6974(2) 0.0246(4) Uani 1 1 d . . .
H18 H 0.278073 0.671456 0.647405 0.030 Uiso 1 1 calc R U .
C19 C 0.28317(7) 0.66024(3) 0.8347(2) 0.0262(4) Uani 1 1 d . . .
C20 C 0.29880(9) 0.67802(3) 0.9056(3) 0.0340(5) Uani 1 1 d . . .
H20A H 0.296526 0.688771 0.843940 0.051 Uiso 1 1 calc R U .
H20B H 0.330422 0.676497 0.934406 0.051 Uiso 1 1 calc R U .
H20C H 0.279575 0.680293 0.984400 0.051 Uiso 1 1 calc R U .
C21 C 0.27753(7) 0.64347(3) 0.9051(2) 0.0258(4) Uani 1 1 d . . .
H21 H 0.284334 0.643202 0.998449 0.031 Uiso 1 1 calc R U .
C22 C 0.26218(7) 0.62699(3) 0.8430(2) 0.0235(4) Uani 1 1 d . . .
C23 C 0.25544(8) 0.60925(3) 0.9244(2) 0.0310(5) Uani 1 1 d . . .
H23A H 0.224540 0.604493 0.910502 0.047 Uiso 1 1 calc R U .
H23B H 0.259998 0.612065 1.019886 0.047 Uiso 1 1 calc R U .
H23C H 0.277399 0.599671 0.895584 0.047 Uiso 1 1 calc R U .
C24 C 0.34283(7) 0.56751(3) 0.81696(19) 0.0202(4) Uani 1 1 d . . .
C25 C 0.30292(7) 0.55984(3) 0.8966(2) 0.0265(4) Uani 1 1 d . . .
H25A H 0.290106 0.569914 0.952495 0.040 Uiso 1 1 calc R U .
H25B H 0.313251 0.549466 0.954241 0.040 Uiso 1 1 calc R U .
H25C H 0.279637 0.555175 0.834514 0.040 Uiso 1 1 calc R U .
C26 C 0.37585(8) 0.57749(3) 0.9110(2) 0.0277(4) Uani 1 1 d . . .
H26A H 0.402780 0.581441 0.860364 0.042 Uiso 1 1 calc R U .
H26B H 0.384927 0.568844 0.983060 0.042 Uiso 1 1 calc R U .
H26C H 0.361090 0.588620 0.950055 0.042 Uiso 1 1 calc R U .
C27 C 0.36673(6) 0.55244(3) 0.72660(19) 0.0204(4) Uani 1 1 d . . .
C28 C 0.40433(7) 0.54163(3) 0.7977(2) 0.0275(4) Uani 1 1 d . . .
H28A H 0.417292 0.532265 0.736146 0.041 Uiso 1 1 calc R U .
H28B H 0.391830 0.535201 0.876753 0.041 Uiso 1 1 calc R U .
H28C H 0.428114 0.550453 0.826133 0.041 Uiso 1 1 calc R U .
C29 C 0.33312(7) 0.53840(3) 0.6661(2) 0.0249(4) Uani 1 1 d . . .
H29A H 0.308115 0.545297 0.623462 0.037 Uiso 1 1 calc R U .
H29B H 0.321048 0.530264 0.737354 0.037 Uiso 1 1 calc R U .
H29C H 0.348622 0.530633 0.598723 0.037 Uiso 1 1 calc R U .
C30 C 0.38640(7) 0.60800(3) 0.4789(2) 0.0224(4) Uani 1 1 d . . .
C31 C 0.35962(8) 0.62548(3) 0.5208(2) 0.0295(4) Uani 1 1 d . . .
H31A H 0.330114 0.621619 0.557232 0.044 Uiso 1 1 calc R U .
H31B H 0.354936 0.633630 0.442434 0.044 Uiso 1 1 calc R U .
H31C H 0.376598 0.632404 0.589746 0.044 Uiso 1 1 calc R U .
C32 C 0.43197(7) 0.61408(3) 0.4187(2) 0.0314(5) Uani 1 1 d . . .
H32A H 0.446458 0.623330 0.478123 0.047 Uiso 1 1 calc R U .
H32B H 0.426881 0.619774 0.330171 0.047 Uiso 1 1 calc R U .
H32C H 0.451731 0.603021 0.409254 0.047 Uiso 1 1 calc R U .
C33 C 0.35864(6) 0.59453(3) 0.38543(19) 0.0215(4) Uani 1 1 d . . .
C34 C 0.32681(7) 0.60436(3) 0.2863(2) 0.0277(4) Uani 1 1 d . . .
H34A H 0.311704 0.594871 0.230234 0.042 Uiso 1 1 calc R U .
H34B H 0.344368 0.612934 0.229086 0.042 Uiso 1 1 calc R U .
H34C H 0.303925 0.611576 0.336140 0.042 Uiso 1 1 calc R U .
C35 C 0.38874(7) 0.58036(3) 0.3117(2) 0.0277(4) Uani 1 1 d . . .
H35A H 0.409784 0.574505 0.375637 0.042 Uiso 1 1 calc R U .
H35B H 0.406042 0.586904 0.241563 0.042 Uiso 1 1 calc R U .
H35C H 0.369732 0.570585 0.270512 0.042 Uiso 1 1 calc R U .
C36 C 0.500000 0.500000 0.8267(3) 0.0198(5) Uani 1 2 d S T P
H36 H 0.500001 0.500000 0.922226 0.024 Uiso 1 2 calc R U P
C37 C 0.52329(6) 0.51532(3) 0.76906(19) 0.0178(3) Uani 1 1 d . . .
C38 C 0.53921(7) 0.53034(3) 0.86651(19) 0.0235(4) Uani 1 1 d . . .
H38A H 0.572239 0.531739 0.859572 0.035 Uiso 1 1 calc R U .
H38B H 0.531142 0.526622 0.958366 0.035 Uiso 1 1 calc R U .
H38C H 0.524555 0.542382 0.844688 0.035 Uiso 1 1 calc R U .
C39 C 0.56229(6) 0.53266(3) 0.60299(18) 0.0186(3) Uani 1 1 d . . .
C40 C 0.54526(7) 0.54985(3) 0.55381(18) 0.0215(4) Uani 1 1 d . . .
C41 C 0.49519(7) 0.55312(3) 0.5375(2) 0.0282(4) Uani 1 1 d . . .
H41A H 0.479722 0.550469 0.622640 0.042 Uiso 1 1 calc R U .
H41B H 0.483340 0.544736 0.467369 0.042 Uiso 1 1 calc R U .
H41C H 0.489826 0.566294 0.511723 0.042 Uiso 1 1 calc R U .
C42 C 0.57594(7) 0.56432(3) 0.5232(2) 0.0259(4) Uani 1 1 d . . .
H42 H 0.564447 0.575999 0.490658 0.031 Uiso 1 1 calc R U .
C43 C 0.62255(7) 0.56225(3) 0.5385(2) 0.0274(4) Uani 1 1 d . . .
C44 C 0.65471(9) 0.57839(3) 0.5071(3) 0.0394(6) Uani 1 1 d . . .
H44A H 0.647108 0.583767 0.419174 0.059 Uiso 1 1 calc R U .
H44B H 0.685998 0.573675 0.505619 0.059 Uiso 1 1 calc R U .
H44C H 0.651812 0.588164 0.576386 0.059 Uiso 1 1 calc R U .
C45 C 0.63859(7) 0.54507(3) 0.5870(2) 0.0257(4) Uani 1 1 d . . .
H45 H 0.670386 0.543361 0.597774 0.031 Uiso 1 1 calc R U .
C46 C 0.60932(7) 0.53027(3) 0.62043(19) 0.0216(4) Uani 1 1 d . . .
C47 C 0.62948(7) 0.51229(3) 0.6770(2) 0.0270(4) Uani 1 1 d . . .
H47A H 0.653299 0.507676 0.616509 0.041 Uiso 1 1 calc R U .
H47B H 0.605641 0.502703 0.685285 0.041 Uiso 1 1 calc R U .
H47C H 0.642547 0.514852 0.765729 0.041 Uiso 1 1 calc R U .
C48 C 0.42090(7) 0.49954(3) 0.19817(19) 0.0211(4) Uani 1 1 d . . .
C49 C 0.60062(7) 0.47594(3) 0.3805(2) 0.0262(4) Uani 1 1 d . . .
H49A H 0.601075 0.485408 0.452371 0.039 Uiso 1 1 calc R U .
H49B H 0.630955 0.474911 0.340655 0.039 Uiso 1 1 calc R U .
H49C H 0.591632 0.463686 0.417805 0.039 Uiso 1 1 calc R U .
C50 C 0.39120(7) 0.50247(3) 0.0740(2) 0.0270(4) Uani 1 1 d . . .
H50A H 0.408578 0.509212 0.004990 0.041 Uiso 1 1 calc R U .
H50B H 0.364367 0.509894 0.098451 0.041 Uiso 1 1 calc R U .
H50C H 0.381617 0.490169 0.038763 0.041 Uiso 1 1 calc R U .
C51 C 0.56689(6) 0.48184(3) 0.27336(19) 0.0201(4) Uani 1 1 d . . .
C52 C 0.39918(7) 0.48479(3) 0.2900(2) 0.0282(4) Uani 1 1 d . . .
H52A H 0.398852 0.472524 0.244415 0.042 Uiso 1 1 calc R U .
H52B H 0.367982 0.488589 0.311174 0.042 Uiso 1 1 calc R U .
H52C H 0.416770 0.483804 0.373361 0.042 Uiso 1 1 calc R U .
C53 C 0.55753(7) 0.46544(3) 0.1769(2) 0.0259(4) Uani 1 1 d . . .
H53A H 0.542735 0.455133 0.225920 0.039 Uiso 1 1 calc R U .
H53B H 0.586258 0.460940 0.138864 0.039 Uiso 1 1 calc R U .
H53C H 0.537607 0.469764 0.104223 0.039 Uiso 1 1 calc R U .

loop_
_atom_site_aniso_label
_atom_site_aniso_U_11
_atom_site_aniso_U_22
_atom_site_aniso_U_33
_atom_site_aniso_U_23
_atom_site_aniso_U_13
_atom_site_aniso_U_12
Mg1 0.0187(3) 0.0175(3) 0.0190(3) -0.0004(3) 0.0000(2) -0.0003(2)
O1 0.0217(6) 0.0197(6) 0.0150(6) 0.0037(5) 0.0015(5) 0.0006(5)
N1 0.0225(8) 0.0187(7) 0.0221(8) -0.0020(7) -0.0001(6) -0.0013(6)
C1 0.0207(8) 0.0197(9) 0.0218(9) -0.0029(7) -0.0024(7) -0.0027(7)
B1 0.0201(9) 0.0228(9) 0.0148(9) 0.0024(8) 0.0016(7) -0.0004(7)
Mg2 0.0212(4) 0.0188(4) 0.0107(4) 0.000 0.000 -0.0037(3)
O2 0.0224(6) 0.0257(7) 0.0183(6) 0.0071(5) 0.0047(5) 0.0033(5)
N2 0.0214(8) 0.0184(7) 0.0262(8) -0.0002(7) 0.0001(6) -0.0003(6)
C2 0.0198(8) 0.0225(9) 0.0225(9) -0.0023(8) -0.0006(7) -0.0026(7)
B2 0.0229(14) 0.0228(14) 0.0106(12) 0.000 0.000 -0.0010(11)
O3 0.0201(6) 0.0217(6) 0.0151(6) 0.0031(5) 0.0013(5) -0.0011(5)
N3 0.0223(7) 0.0182(7) 0.0134(7) 0.0003(6) 0.0005(6) -0.0041(6)
C3 0.0274(10) 0.0228(9) 0.0255(10) -0.0017(8) 0.0047(8) -0.0030(7)
O4 0.0231(6) 0.0261(7) 0.0190(6) 0.0073(6) -0.0030(5) -0.0044(5)
C4 0.0252(9) 0.0211(9) 0.0250(9) -0.0006(8) -0.0009(8) -0.0041(7)
O5 0.0234(7) 0.0250(7) 0.0148(6) -0.0017(5) -0.0022(5) -0.0005(5)
C5 0.0297(10) 0.0213(9) 0.0272(10) -0.0039(8) -0.0027(8) -0.0009(8)
O6 0.0209(6) 0.0220(6) 0.0113(5) 0.0002(5) 0.0006(5) 0.0003(5)
C6 0.0500(14) 0.0231(10) 0.0362(12) -0.0055(9) 0.0007(11) 0.0015(9)
C7 0.0321(10) 0.0265(10) 0.0222(10) -0.0077(8) 0.0013(8) -0.0017(8)
C8 0.0265(9) 0.0259(9) 0.0195(9) -0.0029(8) -0.0014(7) -0.0045(7)
C9 0.0407(12) 0.0314(11) 0.0221(10) -0.0027(9) 0.0030(9) -0.0053(9)
C10 0.0253(10) 0.0301(10) 0.0342(12) -0.0032(9) -0.0073(9) -0.0034(8)
C11 0.0232(9) 0.0237(9) 0.0223(9) 0.0007(8) -0.0025(7) -0.0028(7)
C12 0.0201(9) 0.0229(9) 0.0371(11) 0.0046(9) -0.0030(8) -0.0003(7)
C13 0.0210(9) 0.0196(9) 0.0323(11) 0.0009(8) 0.0016(8) 0.0011(7)
C14 0.0222(10) 0.0247(10) 0.0602(16) -0.0068(11) 0.0027(10) 0.0026(8)
C15 0.0200(9) 0.0172(9) 0.0273(10) -0.0011(8) 0.0022(7) 0.0012(7)
C16 0.0209(9) 0.0210(9) 0.0265(10) 0.0004(8) -0.0008(7) 0.0013(7)
C17 0.0304(10) 0.0242(10) 0.0279(11) 0.0038(8) -0.0055(8) -0.0004(8)
C18 0.0249(10) 0.0187(9) 0.0303(11) 0.0008(8) -0.0002(8) -0.0006(7)
C19 0.0252(9) 0.0227(9) 0.0307(11) -0.0045(8) 0.0008(8) -0.0008(7)
C20 0.0417(12) 0.0259(10) 0.0343(12) -0.0067(9) -0.0008(10) -0.0051(9)
C21 0.0282(10) 0.0274(10) 0.0218(9) -0.0028(8) 0.0025(8) 0.0023(8)
C22 0.0237(9) 0.0213(9) 0.0254(10) -0.0001(8) 0.0045(8) 0.0020(7)
C23 0.0413(12) 0.0244(10) 0.0274(11) 0.0021(9) 0.0101(9) 0.0032(9)
C24 0.0265(9) 0.0186(8) 0.0155(8) 0.0038(7) 0.0008(7) 0.0007(7)
C25 0.0349(11) 0.0222(9) 0.0224(9) 0.0029(8) 0.0096(8) -0.0005(8)
C26 0.0377(11) 0.0259(10) 0.0197(9) 0.0015(8) -0.0058(8) -0.0023(8)
C27 0.0219(9) 0.0221(9) 0.0172(8) 0.0039(7) 0.0021(7) 0.0009(7)
C28 0.0301(10) 0.0273(10) 0.0251(10) 0.0078(8) -0.0002(8) 0.0047(8)
C29 0.0284(10) 0.0231(9) 0.0231(9) -0.0021(8) 0.0030(8) 0.0001(8)
C30 0.0224(9) 0.0252(9) 0.0195(9) 0.0069(8) -0.0009(7) -0.0022(7)
C31 0.0339(11) 0.0235(10) 0.0311(11) 0.0023(9) -0.0023(9) -0.0017(8)
C32 0.0272(10) 0.0375(12) 0.0295(11) 0.0110(10) 0.0015(9) -0.0077(9)
C33 0.0226(9) 0.0261(9) 0.0158(8) 0.0061(7) 0.0027(7) -0.0008(7)
C34 0.0309(10) 0.0315(10) 0.0208(9) 0.0077(8) -0.0035(8) 0.0003(8)
C35 0.0307(10) 0.0326(11) 0.0199(9) 0.0013(8) 0.0059(8) 0.0016(8)
C36 0.0258(13) 0.0221(12) 0.0115(11) 0.000 0.000 -0.0041(10)
C37 0.0215(8) 0.0185(8) 0.0134(8) -0.0021(7) -0.0010(7) -0.0022(6)
C38 0.0331(10) 0.0231(9) 0.0144(8) -0.0024(7) 0.0003(7) -0.0076(8)
C39 0.0242(8) 0.0202(8) 0.0115(7) -0.0026(7) 0.0015(7) -0.0053(7)
C40 0.0287(9) 0.0216(9) 0.0142(8) -0.0014(7) 0.0024(7) -0.0032(7)
C41 0.0298(10) 0.0233(9) 0.0314(11) 0.0005(8) -0.0010(8) -0.0008(8)
C42 0.0374(11) 0.0213(9) 0.0190(9) -0.0002(8) 0.0048(8) -0.0049(8)
C43 0.0344(11) 0.0264(10) 0.0213(9) -0.0052(8) 0.0079(8) -0.0114(8)
C44 0.0439(13) 0.0307(11) 0.0436(14) -0.0053(11) 0.0151(11) -0.0160(10)
C45 0.0263(9) 0.0303(10) 0.0204(9) -0.0071(8) 0.0041(8) -0.0084(8)
C46 0.0263(9) 0.0246(9) 0.0139(8) -0.0046(7) 0.0015(7) -0.0046(7)
C47 0.0256(10) 0.0291(10) 0.0264(10) -0.0018(8) -0.0036(8) -0.0004(8)
C48 0.0225(9) 0.0264(9) 0.0144(8) 0.0022(7) -0.0024(7) -0.0017(7)
C49 0.0255(9) 0.0326(10) 0.0205(9) -0.0009(8) -0.0018(7) 0.0037(8)
C50 0.0280(10) 0.0345(11) 0.0185(9) 0.0035(8) -0.0059(8) -0.0026(8)
C51 0.0200(8) 0.0242(9) 0.0161(8) -0.0020(7) 0.0006(7) 0.0017(7)
C52 0.0300(10) 0.0323(11) 0.0223(10) 0.0040(8) -0.0033(8) -0.0089(8)
C53 0.0324(10) 0.0252(10) 0.0202(9) -0.0040(8) 0.0008(8) 0.0016(8)

loop_
_atom_type_symbol
_atom_type_description
_atom_type_scat_dispersion_real
_atom_type_scat_dispersion_imag
_atom_type_scat_source
C C 0.0033 0.0016 'International Tables Vol C Tables 4.2.6.8 and 6.1.1.4'
H H 0.0000 0.0000 'International Tables Vol C Tables 4.2.6.8 and 6.1.1.4'
B B 0.0013 0.0007 'International Tables Vol C Tables 4.2.6.8 and 6.1.1.4'
N N 0.0061 0.0033 'International Tables Vol C Tables 4.2.6.8 and 6.1.1.4'
O O 0.0106 0.0060 'International Tables Vol C Tables 4.2.6.8 and 6.1.1.4'
Mg Mg 0.0486 0.0363 'International Tables Vol C Tables 4.2.6.8 and 6.1.1.4'

loop_
_geom_angle_atom_site_label_1
_geom_angle_atom_site_label_2
_geom_angle_atom_site_label_3
_geom_angle
_geom_angle_site_symmetry_1
_geom_angle_site_symmetry_3
O3 Mg1 O1 70.89(6) . .
O3 Mg1 N1 111.58(7) . .
O1 Mg1 N1 130.41(7) . .
O3 Mg1 N2 134.27(7) . .
O1 Mg1 N2 118.34(7) . .
N1 Mg1 N2 95.37(7) . .
C24 O1 B1 106.46(14) . .
C24 O1 Mg1 142.83(12) . .
B1 O1 Mg1 94.41(10) . .
C11 N1 C1 115.40(16) . .
C11 N1 Mg1 122.18(13) . .
C1 N1 Mg1 122.06(12) . .
C8 C1 C2 120.76(18) . .
C8 C1 N1 121.29(18) . .
C2 C1 N1 117.92(17) . .
O2 B1 O4 111.18(16) . .
O2 B1 O3 119.41(17) . .
O4 B1 O3 103.28(15) . .
O2 B1 O1 104.32(15) . .
O4 B1 O1 119.20(16) . .
O3 B1 O1 99.79(14) . .
O6 Mg2 O6 70.69(8) 2_665 .
O6 Mg2 N3 114.93(6) 2_665 .
O6 Mg2 N3 130.72(6) . .
O6 Mg2 N3 130.72(6) 2_665 2_665
O6 Mg2 N3 114.92(6) . 2_665
N3 Mg2 N3 97.67(9) . 2_665
C27 O2 B1 111.55(14) . .
C13 N2 C15 115.80(16) . .
C13 N2 Mg1 120.90(13) . .
C15 N2 Mg1 123.26(13) . .
C4 C2 C1 118.95(18) . .
C4 C2 C3 120.27(18) . .
C1 C2 C3 120.78(17) . .
O5 B2 O5 111.0(2) 2_665 .
O5 B2 O6 118.93(8) 2_665 2_665
O5 B2 O6 104.16(8) . 2_665
O5 B2 O6 104.16(8) 2_665 .
O5 B2 O6 118.91(8) . .
O6 B2 O6 99.97(19) 2_665 .
C33 O3 B1 106.33(14) . .
C33 O3 Mg1 138.34(12) . .
B1 O3 Mg1 94.56(10) . .
C37 N3 C39 115.12(15) . .
C37 N3 Mg2 119.56(12) . .
C39 N3 Mg2 125.28(12) . .
C30 O4 B1 111.82(15) . .
C5 C4 C2 121.44(19) . .
C48 O5 B2 111.21(14) . .
C7 C5 C4 118.41(19) . .
C7 C5 C6 121.1(2) . .
C4 C5 C6 120.5(2) . .
C51 O6 B2 106.21(13) . .
C51 O6 Mg2 140.21(11) . .
B2 O6 Mg2 94.66(11) . .
C5 C7 C8 122.18(19) . .
C7 C8 C1 118.26(19) . .
C7 C8 C9 120.70(19) . .
C1 C8 C9 121.04(19) . .
N1 C11 C12 124.51(18) . .
N1 C11 C10 119.45(18) . .
C12 C11 C10 116.04(18) . .
C11 C12 C13 130.48(19) . .
N2 C13 C12 125.36(18) . .
N2 C13 C14 121.26(19) . .
C12 C13 C14 113.36(18) . .
C16 C15 C22 119.79(18) . .
C16 C15 N2 120.73(18) . .
C22 C15 N2 119.47(18) . .
C18 C16 C15 118.88(19) . .
C18 C16 C17 119.08(18) . .
C15 C16 C17 122.04(18) . .
C19 C18 C16 122.19(19) . .
C21 C19 C18 117.84(19) . .
C21 C19 C20 120.8(2) . .
C18 C19 C20 121.3(2) . .
C19 C21 C22 122.0(2) . .
C21 C22 C15 119.24(19) . .
C21 C22 C23 120.1(2) . .
C15 C22 C23 120.64(19) . .
O1 C24 C25 110.76(16) . .
O1 C24 C26 107.88(15) . .
C25 C24 C26 109.87(17) . .
O1 C24 C27 101.59(14) . .
C25 C24 C27 113.84(16) . .
C26 C24 C27 112.50(17) . .
O2 C27 C28 108.81(16) . .
O2 C27 C29 109.35(16) . .
C28 C27 C29 109.11(16) . .
O2 C27 C24 103.18(14) . .
C28 C27 C24 113.84(17) . .
C29 C27 C24 112.31(16) . .
O4 C30 C31 108.79(17) . .
O4 C30 C32 109.01(16) . .
C31 C30 C32 109.39(17) . .
O4 C30 C33 103.19(15) . .
C31 C30 C33 112.78(16) . .
C32 C30 C33 113.38(17) . .
O3 C33 C35 107.29(16) . .
O3 C33 C34 109.72(16) . .
C35 C33 C34 110.22(17) . .
O3 C33 C30 101.16(14) . .
C35 C33 C30 112.54(16) . .
C34 C33 C30 115.25(17) . .
C37 C36 C37 131.8(2) . 2_665
N3 C37 C36 124.93(18) . .
N3 C37 C38 119.46(16) . .
C36 C37 C38 115.60(17) . .
C40 C39 C46 119.93(17) . .
C40 C39 N3 120.55(17) . .
C46 C39 N3 119.52(17) . .
C42 C40 C39 118.68(19) . .
C42 C40 C41 119.84(19) . .
C39 C40 C41 121.46(17) . .
C43 C42 C40 122.5(2) . .
C42 C43 C45 117.76(18) . .
C42 C43 C44 121.0(2) . .
C45 C43 C44 121.2(2) . .
C43 C45 C46 121.9(2) . .
C45 C46 C39 119.21(19) . .
C45 C46 C47 118.53(18) . .
C39 C46 C47 122.25(17) . .
O5 C48 C50 108.52(16) . .
O5 C48 C52 108.16(16) . .
C50 C48 C52 109.67(16) . .
O5 C48 C51 103.33(15) . 2_665
C50 C48 C51 113.93(16) . 2_665
C52 C48 C51 112.83(16) . 2_665
O6 C51 C49 109.66(15) . .
O6 C51 C53 107.45(15) . .
C49 C51 C53 110.46(16) . .
O6 C51 C48 101.34(14) . 2_665
C49 C51 C48 114.82(16) . 2_665
C53 C51 C48 112.49(16) . 2_665

loop_
_geom_bond_atom_site_label_1
_geom_bond_atom_site_label_2
_geom_bond_distance
_geom_bond_site_symmetry_2
Mg1 O3 2.0126(15) .
Mg1 O1 2.0145(15) .
Mg1 N1 2.0408(18) .
Mg1 N2 2.0645(18) .
O1 C24 1.460(2) .
O1 B1 1.528(2) .
N1 C11 1.337(3) .
N1 C1 1.438(2) .
C1 C8 1.402(3) .
C1 C2 1.403(3) .
B1 O2 1.433(2) .
B1 O4 1.443(2) .
B1 O3 1.526(2) .
Mg2 O6 2.0129(15) 2_665
Mg2 O6 2.0130(15) .
Mg2 N3 2.0535(17) .
Mg2 N3 2.0535(17) 2_665
O2 C27 1.430(2) .
N2 C13 1.333(3) .
N2 C15 1.448(3) .
C2 C4 1.397(3) .
C2 C3 1.509(3) .
B2 O5 1.437(2) 2_665
B2 O5 1.437(2) .
B2 O6 1.520(2) 2_665
B2 O6 1.521(2) .
O3 C33 1.453(2) .
N3 C37 1.345(2) .
N3 C39 1.446(2) .
O4 C30 1.429(2) .
C4 C5 1.393(3) .
O5 C48 1.425(2) .
C5 C7 1.388(3) .
C5 C6 1.513(3) .
O6 C51 1.453(2) .
C7 C8 1.399(3) .
C8 C9 1.504(3) .
C10 C11 1.518(3) .
C11 C12 1.396(3) .
C12 C13 1.414(3) .
C13 C14 1.515(3) .
C15 C16 1.405(3) .
C15 C22 1.408(3) .
C16 C18 1.399(3) .
C16 C17 1.512(3) .
C18 C19 1.393(3) .
C19 C21 1.389(3) .
C19 C20 1.514(3) .
C21 C22 1.395(3) .
C22 C23 1.507(3) .
C24 C25 1.518(3) .
C24 C26 1.523(3) .
C24 C27 1.563(3) .
C27 C28 1.521(3) .
C27 C29 1.526(3) .
C30 C31 1.525(3) .
C30 C32 1.531(3) .
C30 C33 1.563(3) .
C33 C35 1.526(3) .
C33 C34 1.528(3) .
C36 C37 1.406(2) .
C36 C37 1.406(2) 2_665
C37 C38 1.513(2) .
C39 C40 1.405(3) .
C39 C46 1.406(3) .
C40 C42 1.400(3) .
C40 C41 1.501(3) .
C42 C43 1.389(3) .
C43 C45 1.391(3) .
C43 C44 1.516(3) .
C45 C46 1.397(3) .
C46 C47 1.513(3) .
C48 C50 1.528(3) .
C48 C52 1.528(3) .
C48 C51 1.558(3) 2_665
C49 C51 1.515(3) .
C51 C53 1.531(3) .
